data_7706595
loop_
_publ_author_name
'Counsell, Andrew J.'
'Yu, Mingfeng'
'Shi, Mengying'
'Jones, Angus T.'
'Batten, James M.'
'Turner, Peter'
'Todd, Matthew H.'
'Rutledge, Peter J.'

_publ_section_title
;
 Copper(ii) complexes of N-propargyl cyclam ligands reveal a range of
 coordination modes and colours, and unexpected reactivity.
;
_journal_issue 11
_journal_name_full 'Dalton transactions (Cambridge, England : 2003)'
_journal_page_first 3931
_journal_page_last 3942
_journal_paper_doi 10.1039/d0dt03736b
_journal_volume 50
_journal_year 2021
_chemical_formula_sum 'C20 H35 Cl2 Cu N5 O8'
_chemical_formula_weight 607.97
_space_group_crystal_system monoclinic
_space_group_IT_number 14
_space_group_name_Hall '-P 2ybc'
_space_group_name_H-M_alt 'P 1 21/c 1'
_symmetry_cell_setting monoclinic
_symmetry_Int_Tables_number 14
_symmetry_space_group_name_Hall '-P 2ybc'
_symmetry_space_group_name_H-M 'P 1 21/c 1'
_atom_sites_solution_hydrogens geom
_audit_creation_method SHELXL-2018/3
_audit_update_record
;
2020-06-28 deposited with the CCDC.	2021-02-08 downloaded from the CCDC.
;
_cell_angle_alpha 90
_cell_angle_beta 106.329(2)
_cell_angle_gamma 90
_cell_formula_units_Z 4
_cell_length_a 17.9502(2)
_cell_length_b 9.1454(2)
_cell_length_c 16.40970(10)
_cell_measurement_reflns_used 68830
_cell_measurement_temperature 150.0(5)
_cell_measurement_theta_max 75.895
_cell_measurement_theta_min 5.135
_cell_volume 2585.18(7)
_computing_cell_refinement
;
  CrysAlisPro, Agilent Technologies,
;
_computing_data_collection
;
  CrysAlisPro, Agilent Technologies,
;
_computing_data_reduction
;
  CrysAlisPro, Agilent Technologies,
;
_computing_molecular_graphics
;
  OLEX2 (Dolomanov,O.V.et al., 2009)
  shelXle (H\"ubschle,C.B., et al., 2011) 
;
_computing_publication_material
;    
  WinGX (Farrugia, 1999)
;
_computing_structure_refinement 'SHELXL-2018/3 (Sheldrick, 2018)'
_computing_structure_solution 'ShelXS (Sheldrick, 2008)'
_diffrn_ambient_environment N~2~
_diffrn_ambient_temperature 150.0(5)
_diffrn_crystal_treatment
;
attached with Exxon Paratone N, to a short length 
of fibre supported on a thin piece of copper wire 
inserted in a copper mounting pin.  The crystal was 
quenched in a cold nitrogen gas stream from an 
Oxford Cryosystems Cryostream. 
;
_diffrn_detector 'CCD plate'
_diffrn_detector_area_resol_mean 10.5861
_diffrn_detector_type Atlas
_diffrn_measured_fraction_theta_full 1.000
_diffrn_measured_fraction_theta_max 0.999
_diffrn_measurement_device '\k-geometry four circle diffractometer'
_diffrn_measurement_device_type 'SuperNova, Dual, Cu at zero, Atlas'
_diffrn_radiation_monochromator mirror
_diffrn_radiation_type 'Cu K\a'
_diffrn_radiation_wavelength 1.5418
_diffrn_reflns_av_R_equivalents 0.0502
_diffrn_reflns_av_unetI/netI 0.0167
_diffrn_reflns_Laue_measured_fraction_full 1.000
_diffrn_reflns_Laue_measured_fraction_max 0.999
_diffrn_reflns_limit_h_max 22
_diffrn_reflns_limit_h_min -22
_diffrn_reflns_limit_k_max 11
_diffrn_reflns_limit_k_min -11
_diffrn_reflns_limit_l_max 20
_diffrn_reflns_limit_l_min -20
_diffrn_reflns_number 66254
_diffrn_reflns_point_group_measured_fraction_full 1.000
_diffrn_reflns_point_group_measured_fraction_max 0.999
_diffrn_reflns_theta_full 67.679
_diffrn_reflns_theta_max 75.895
_diffrn_reflns_theta_min 5.135
_diffrn_source 'micro-focus sealed X-ray tube'
_exptl_absorpt_coefficient_mu 3.569
_exptl_absorpt_correction_T_max 1.00000
_exptl_absorpt_correction_T_min 0.78912
_exptl_absorpt_correction_type multi-scan
_exptl_absorpt_process_details
;
CrysAlisPro, Agilent Technologies,
Version 1.171.37.33 (release 27-03-2014 CrysAlis171 .NET)
(compiled Mar 27 2014,17:12:48)
Empirical absorption correction using spherical harmonics,
 implemented in SCALE3 ABSPACK scaling algorithm.
Empirical absorption correction using spherical harmonics,
 implemented in SCALE3 ABSPACK scaling algorithm.
;
_exptl_crystal_colour blue
_exptl_crystal_colour_primary blue
_exptl_crystal_density_diffrn 1.562
_exptl_crystal_description block
_exptl_crystal_F_000 1268
_exptl_crystal_size_max 0.12
_exptl_crystal_size_mid 0.07
_exptl_crystal_size_min 0.03
_refine_diff_density_max 1.398
_refine_diff_density_min -0.836
_refine_diff_density_rms 0.095
_refine_ls_extinction_method none
_refine_ls_goodness_of_fit_ref 1.195
_refine_ls_hydrogen_treatment constr
_refine_ls_matrix_type full
_refine_ls_number_parameters 328
_refine_ls_number_reflns 5401
_refine_ls_number_restraints 0
_refine_ls_restrained_S_all 1.195
_refine_ls_R_factor_all 0.0633
_refine_ls_R_factor_gt 0.0592
_refine_ls_shift/su_max 0.003
_refine_ls_shift/su_mean 0.000
_refine_ls_structure_factor_coef Fsqd
_refine_ls_weighting_details 'w=1/[\s^2^(Fo^2^)+(0.045P)^2^+7.0P] where P=(Fo^2^+2Fc^2^)/3'
_refine_ls_weighting_scheme calc
_refine_ls_wR_factor_gt 0.1375
_refine_ls_wR_factor_ref 0.1397
_reflns_Friedel_coverage 0.000
_reflns_number_gt 4927
_reflns_number_total 5401
_reflns_threshold_expression 'I > 2\s(I)'
_cod_data_source_file d0dt03736b3.cif
_cod_data_source_block s013
_cod_depositor_comments 'Adding full bibliography for 7706593--7706595.cif.'
_cod_original_sg_symbol_H-M 'P 21/c'
_cod_database_code 7706595
_shelx_shelxl_version_number 2018/3
_shelx_space_group_comment
;
The symmetry employed for this shelxl refinement is uniquely defined
by the following loop, which should always be used as a source of
symmetry information in preference to the above space-group names.
They are only intended as comments.
;
_shelx_estimated_absorpt_t_max 0.900
_shelx_estimated_absorpt_t_min 0.674

loop_
_space_group_symop_operation_xyz
'x, y, z'
'-x, y+1/2, -z+1/2'
'-x, -y, -z'
'x, -y-1/2, z-1/2'

loop_
_atom_site_label
_atom_site_type_symbol
_atom_site_fract_x
_atom_site_fract_y
_atom_site_fract_z
_atom_site_U_iso_or_equiv
_atom_site_adp_type
_atom_site_occupancy
_atom_site_site_symmetry_order
_atom_site_calc_flag
_atom_site_refinement_flags_posn
_atom_site_refinement_flags_adp
_atom_site_refinement_flags_occupancy
_atom_site_disorder_assembly
_atom_site_disorder_group
Cu1 Cu 0.23728(2) 0.64004(5) 0.21927(3) 0.01756(13) Uani 1 1 d . . . . .
N1 N 0.28232(17) 0.8018(3) 0.31330(18) 0.0303(6) Uani 1 1 d . . . . .
N2 N 0.15727(17) 0.7978(3) 0.16014(18) 0.0292(6) Uani 1 1 d . . . . .
N3 N 0.18517(16) 0.4751(3) 0.13182(18) 0.0279(6) Uani 1 1 d . . . . .
N4 N 0.27838(16) 0.4694(3) 0.30387(18) 0.0269(6) Uani 1 1 d . . . . .
C1 C 0.2375(3) 0.9402(5) 0.2764(3) 0.0650(15) Uani 1 1 d . . . . .
H1A H 0.237143 1.008226 0.323270 0.078 Uiso 1 1 calc R U . . .
H1B H 0.264203 0.989502 0.238821 0.078 Uiso 1 1 calc R U . . .
C2 C 0.1587(3) 0.9077(5) 0.2289(3) 0.0563(13) Uani 1 1 d . . . . .
H2A H 0.132419 0.998562 0.203131 0.068 Uiso 1 1 calc R U . . .
H2B H 0.130132 0.868117 0.267619 0.068 Uiso 1 1 calc R U . . .
C3 C 0.0757(2) 0.7450(5) 0.1357(3) 0.0415(9) Uani 1 1 d . . . . .
H3A H 0.041755 0.825448 0.106336 0.050 Uiso 1 1 calc R U . . .
H3B H 0.061078 0.722638 0.188216 0.050 Uiso 1 1 calc R U . . .
C4 C 0.0597(2) 0.6129(5) 0.0797(2) 0.0381(9) Uani 1 1 d . . . . .
H4A H 0.076183 0.633530 0.028165 0.046 Uiso 1 1 calc R U . . .
H4B H 0.002962 0.595556 0.061494 0.046 Uiso 1 1 calc R U . . .
C5 C 0.0997(2) 0.4743(4) 0.1205(2) 0.0347(8) Uani 1 1 d . . . . .
H5A H 0.090184 0.461629 0.176686 0.042 Uiso 1 1 calc R U . . .
H5B H 0.076435 0.389544 0.084836 0.042 Uiso 1 1 calc R U . . .
C6 C 0.2171(3) 0.3315(4) 0.1751(3) 0.0447(10) Uani 1 1 d . . . . .
H6A H 0.181222 0.250426 0.150761 0.054 Uiso 1 1 calc R U . . .
H6B H 0.268099 0.310096 0.165583 0.054 Uiso 1 1 calc R U . . .
C7 C 0.2260(3) 0.3445(4) 0.2693(3) 0.0462(10) Uani 1 1 d . . . . .
H7A H 0.174615 0.360833 0.278958 0.055 Uiso 1 1 calc R U . . .
H7B H 0.248055 0.252969 0.298460 0.055 Uiso 1 1 calc R U . . .
C8 C 0.2708(3) 0.4925(5) 0.3913(2) 0.0432(9) Uani 1 1 d . . . . .
H8A H 0.214862 0.493213 0.388151 0.052 Uiso 1 1 calc R U . . .
H8B H 0.294635 0.408142 0.426959 0.052 Uiso 1 1 calc R U . . .
C9 C 0.3067(3) 0.6294(5) 0.4344(3) 0.0470(10) Uani 1 1 d . . . . .
H9A H 0.361636 0.633524 0.433703 0.056 Uiso 1 1 calc R U . . .
H9B H 0.305932 0.626712 0.494476 0.056 Uiso 1 1 calc R U . . .
C10 C 0.2661(3) 0.7644(5) 0.3936(3) 0.0451(10) Uani 1 1 d . . . . .
H10A H 0.209433 0.750790 0.382849 0.054 Uiso 1 1 calc R U . . .
H10B H 0.281942 0.847341 0.433496 0.054 Uiso 1 1 calc R U . . .
C11 C 0.3640(3) 0.8470(5) 0.3267(3) 0.0439(10) Uani 1 1 d . . . . .
H11A H 0.398376 0.760968 0.343565 0.053 Uiso 1 1 calc R U . . .
H11B H 0.370815 0.885562 0.272843 0.053 Uiso 1 1 calc R U . . .
C12 C 0.3864(3) 0.9605(5) 0.3932(3) 0.0519(12) Uani 1 1 d . . . . .
C13 C 0.4013(3) 1.0495(6) 0.4474(3) 0.0578(13) Uani 1 1 d . . . . .
H13 H 0.413240 1.121170 0.491093 0.069 Uiso 1 1 calc R U . . .
C14 C 0.1742(2) 0.8690(5) 0.0863(3) 0.0442(10) Uani 1 1 d . . . . .
H14A H 0.170591 0.796543 0.041378 0.066 Uiso 1 1 calc R U . . .
H14B H 0.226712 0.910183 0.103683 0.066 Uiso 1 1 calc R U . . .
H14C H 0.136527 0.947368 0.065056 0.066 Uiso 1 1 calc R U . . .
C16 C 0.1675(3) 0.3602(5) -0.0086(3) 0.0490(11) Uani 1 1 d . . . . .
C15 C 0.2044(2) 0.4787(5) 0.0496(2) 0.0407(9) Uani 1 1 d . . . . .
H15A H 0.187855 0.573850 0.021691 0.049 Uiso 1 1 calc R U . . .
H15B H 0.261456 0.471465 0.060779 0.049 Uiso 1 1 calc R U . . .
C17 C 0.1360(3) 0.2666(7) -0.0551(3) 0.0683(17) Uani 1 1 d . . . . .
H17 H 0.110707 0.191163 -0.092570 0.082 Uiso 1 1 calc R U . . .
C18 C 0.3593(2) 0.4317(5) 0.3095(3) 0.0486(11) Uani 1 1 d . . . . .
H18A H 0.374835 0.345591 0.345889 0.073 Uiso 1 1 calc R U . . .
H18B H 0.393133 0.514180 0.333802 0.073 Uiso 1 1 calc R U . . .
H18C H 0.363914 0.410195 0.252624 0.073 Uiso 1 1 calc R U . . .
N1S N 0.33341(16) 0.6752(3) 0.16003(18) 0.0286(6) Uani 1 1 d . . . . .
C1S C 0.38927(19) 0.6979(4) 0.1434(2) 0.0294(7) Uani 1 1 d . . . . .
C2S C 0.4615(2) 0.7286(6) 0.1228(3) 0.0524(12) Uani 1 1 d . . . . .
H2SA H 0.459930 0.828253 0.100395 0.079 Uiso 1 1 calc R U . . .
H2SB H 0.467925 0.658830 0.079943 0.079 Uiso 1 1 calc R U . . .
H2SC H 0.505150 0.719413 0.174119 0.079 Uiso 1 1 calc R U . . .
Cl1 Cl 0.02675(4) 0.66081(9) 0.35262(5) 0.02818(19) Uani 1 1 d . . . . .
O1 O 0.0786(2) 0.5554(4) 0.3346(2) 0.0626(9) Uani 1 1 d . . . . .
O2 O -0.03525(16) 0.6895(4) 0.27772(18) 0.0451(7) Uani 1 1 d . . . . .
O3 O -0.00481(18) 0.6096(4) 0.41826(18) 0.0477(7) Uani 1 1 d . . . . .
O4 O 0.06846(17) 0.7950(3) 0.37986(18) 0.0436(7) Uani 1 1 d . . . . .
Cl2 Cl 0.41863(5) 0.14967(11) 0.12670(6) 0.0368(2) Uani 1 1 d . . . . .
O5 O 0.4732(4) 0.0927(9) 0.1980(3) 0.150(3) Uani 1 1 d . . . . .
O6 O 0.4458(3) 0.1169(5) 0.0551(2) 0.0732(11) Uani 1 1 d . . . . .
O7 O 0.3480(3) 0.0819(7) 0.1210(4) 0.115(2) Uani 1 1 d . . . . .
O8 O 0.4143(4) 0.3000(5) 0.1378(4) 0.125(3) Uani 1 1 d . . . . .

loop_
_atom_site_aniso_label
_atom_site_aniso_U_11
_atom_site_aniso_U_22
_atom_site_aniso_U_33
_atom_site_aniso_U_23
_atom_site_aniso_U_13
_atom_site_aniso_U_12
Cu1 0.0173(2) 0.0159(2) 0.0189(2) 0.00020(16) 0.00421(16) 0.00033(16)
N1 0.0325(15) 0.0279(15) 0.0269(14) -0.0077(12) 0.0027(12) -0.0011(12)
N2 0.0315(15) 0.0235(14) 0.0282(14) 0.0019(11) 0.0011(11) 0.0086(12)
N3 0.0241(13) 0.0273(14) 0.0323(14) -0.0099(12) 0.0078(11) -0.0032(11)
N4 0.0271(14) 0.0223(13) 0.0286(14) 0.0060(11) 0.0032(11) 0.0024(11)
C1 0.087(4) 0.038(2) 0.053(3) -0.013(2) -0.009(3) 0.018(2)
C2 0.072(3) 0.041(2) 0.048(2) -0.004(2) 0.004(2) 0.029(2)
C3 0.0329(19) 0.050(2) 0.040(2) 0.0086(18) 0.0076(16) 0.0123(18)
C4 0.0243(17) 0.055(2) 0.0334(18) 0.0050(17) 0.0053(14) -0.0020(16)
C5 0.0300(18) 0.040(2) 0.0335(18) -0.0040(15) 0.0087(14) -0.0121(15)
C6 0.052(2) 0.0279(19) 0.049(2) -0.0064(17) 0.0056(19) 0.0010(17)
C7 0.054(3) 0.0244(19) 0.054(3) 0.0074(17) 0.005(2) -0.0019(17)
C8 0.047(2) 0.046(2) 0.0331(19) 0.0097(17) 0.0064(17) 0.0005(19)
C9 0.048(2) 0.058(3) 0.0324(19) 0.0019(19) 0.0082(17) -0.009(2)
C10 0.044(2) 0.056(3) 0.039(2) -0.0166(19) 0.0191(18) -0.013(2)
C11 0.051(2) 0.048(2) 0.037(2) -0.0140(18) 0.0183(18) -0.027(2)
C12 0.058(3) 0.055(3) 0.045(2) -0.012(2) 0.018(2) -0.029(2)
C13 0.063(3) 0.062(3) 0.049(3) -0.021(2) 0.017(2) -0.030(3)
C14 0.038(2) 0.041(2) 0.050(2) 0.0204(19) 0.0070(18) 0.0029(17)
C16 0.044(2) 0.061(3) 0.043(2) -0.020(2) 0.0135(18) -0.001(2)
C15 0.044(2) 0.049(2) 0.0342(19) -0.0151(17) 0.0186(17) -0.0096(18)
C17 0.043(2) 0.090(4) 0.069(3) -0.052(3) 0.010(2) 0.002(3)
C18 0.038(2) 0.047(2) 0.062(3) 0.020(2) 0.016(2) 0.0176(19)
N1S 0.0238(14) 0.0319(15) 0.0314(14) -0.0023(12) 0.0101(11) -0.0026(11)
C1S 0.0246(16) 0.0372(19) 0.0264(16) -0.0011(14) 0.0071(13) 0.0024(14)
C2S 0.0252(19) 0.083(4) 0.054(3) 0.011(2) 0.0183(18) 0.001(2)
Cl1 0.0252(4) 0.0331(4) 0.0255(4) 0.0001(3) 0.0059(3) -0.0041(3)
O1 0.064(2) 0.062(2) 0.061(2) -0.0039(17) 0.0165(17) 0.0301(18)
O2 0.0353(14) 0.0564(18) 0.0357(14) 0.0074(13) -0.0026(11) -0.0047(13)
O3 0.0546(18) 0.0556(18) 0.0359(14) 0.0050(13) 0.0178(13) -0.0228(15)
O4 0.0456(16) 0.0476(17) 0.0415(15) -0.0080(13) 0.0188(13) -0.0226(13)
Cl2 0.0302(4) 0.0461(5) 0.0329(4) -0.0059(4) 0.0069(3) 0.0031(4)
O5 0.133(5) 0.230(8) 0.057(3) -0.015(4) -0.023(3) 0.093(5)
O6 0.097(3) 0.080(3) 0.057(2) -0.0128(19) 0.045(2) 0.006(2)
O7 0.075(3) 0.139(5) 0.147(5) -0.053(4) 0.057(3) -0.047(3)
O8 0.240(7) 0.046(2) 0.143(5) -0.011(3) 0.142(5) -0.008(3)

loop_
_atom_type_symbol
_atom_type_description
_atom_type_scat_dispersion_real
_atom_type_scat_dispersion_imag
_atom_type_scat_source
C C 0.0181 0.0091 'International Tables Vol C Tables 4.2.6.8 and 6.1.1.4'
H H 0.0000 0.0000 'International Tables Vol C Tables 4.2.6.8 and 6.1.1.4'
N N 0.0311 0.0180 'International Tables Vol C Tables 4.2.6.8 and 6.1.1.4'
O O 0.0492 0.0322 'International Tables Vol C Tables 4.2.6.8 and 6.1.1.4'
Cl Cl 0.3639 0.7018 'International Tables Vol C Tables 4.2.6.8 and 6.1.1.4'
Cu Cu -1.9646 0.5888 'International Tables Vol C Tables 4.2.6.8 and 6.1.1.4'

loop_
_geom_angle_atom_site_label_1
_geom_angle_atom_site_label_2
_geom_angle_atom_site_label_3
_geom_angle
_geom_angle_site_symmetry_1
_geom_angle_site_symmetry_3
_geom_angle_publ_flag
N2 Cu1 N4 154.50(12) . . ?
N2 Cu1 N3 93.61(11) . . ?
N4 Cu1 N3 85.63(12) . . ?
N2 Cu1 N1 85.84(12) . . ?
N4 Cu1 N1 92.67(12) . . ?
N3 Cu1 N1 174.86(12) . . ?
N2 Cu1 N1S 102.40(12) . . ?
N4 Cu1 N1S 103.09(11) . . ?
N3 Cu1 N1S 93.21(11) . . ?
N1 Cu1 N1S 91.90(11) . . ?
N2 Cu1 O1 82.04(10) . . ?
N4 Cu1 O1 72.47(9) . . ?
N3 Cu1 O1 86.77(9) . . ?
N1 Cu1 O1 88.09(10) . . ?
N1S Cu1 O1 175.55(9) . . ?
C10 N1 C11 111.8(3) . . ?
C10 N1 C1 109.4(4) . . ?
C11 N1 C1 102.5(4) . . ?
C10 N1 Cu1 111.0(2) . . ?
C11 N1 Cu1 117.4(2) . . ?
C1 N1 Cu1 103.8(2) . . ?
C14 N2 C3 109.6(3) . . ?
C14 N2 C2 110.8(3) . . ?
C3 N2 C2 103.1(3) . . ?
C14 N2 Cu1 114.5(2) . . ?
C3 N2 Cu1 113.6(2) . . ?
C2 N2 Cu1 104.5(2) . . ?
C15 N3 C5 112.4(3) . . ?
C15 N3 C6 106.8(3) . . ?
C5 N3 C6 107.0(3) . . ?
C15 N3 Cu1 115.5(2) . . ?
C5 N3 Cu1 109.4(2) . . ?
C6 N3 Cu1 105.2(2) . . ?
C18 N4 C7 110.6(3) . . ?
C18 N4 C8 109.2(3) . . ?
C7 N4 C8 104.9(3) . . ?
C18 N4 Cu1 112.1(2) . . ?
C7 N4 Cu1 104.7(2) . . ?
C8 N4 Cu1 115.0(2) . . ?
C2 C1 N1 111.7(4) . . ?
C2 C1 H1A 109.3 . . ?
N1 C1 H1A 109.3 . . ?
C2 C1 H1B 109.3 . . ?
N1 C1 H1B 109.3 . . ?
H1A C1 H1B 107.9 . . ?
C1 C2 N2 110.5(4) . . ?
C1 C2 H2A 109.5 . . ?
N2 C2 H2A 109.5 . . ?
C1 C2 H2B 109.5 . . ?
N2 C2 H2B 109.5 . . ?
H2A C2 H2B 108.1 . . ?
N2 C3 C4 115.7(3) . . ?
N2 C3 H3A 108.4 . . ?
C4 C3 H3A 108.4 . . ?
N2 C3 H3B 108.4 . . ?
C4 C3 H3B 108.4 . . ?
H3A C3 H3B 107.4 . . ?
C3 C4 C5 114.7(3) . . ?
C3 C4 H4A 108.6 . . ?
C5 C4 H4A 108.6 . . ?
C3 C4 H4B 108.6 . . ?
C5 C4 H4B 108.6 . . ?
H4A C4 H4B 107.6 . . ?
N3 C5 C4 113.1(3) . . ?
N3 C5 H5A 109.0 . . ?
C4 C5 H5A 109.0 . . ?
N3 C5 H5B 109.0 . . ?
C4 C5 H5B 109.0 . . ?
H5A C5 H5B 107.8 . . ?
C7 C6 N3 109.0(3) . . ?
C7 C6 H6A 109.9 . . ?
N3 C6 H6A 109.9 . . ?
C7 C6 H6B 109.9 . . ?
N3 C6 H6B 109.9 . . ?
H6A C6 H6B 108.3 . . ?
N4 C7 C6 108.9(3) . . ?
N4 C7 H7A 109.9 . . ?
C6 C7 H7A 109.9 . . ?
N4 C7 H7B 109.9 . . ?
C6 C7 H7B 109.9 . . ?
H7A C7 H7B 108.3 . . ?
C9 C8 N4 115.4(3) . . ?
C9 C8 H8A 108.4 . . ?
N4 C8 H8A 108.4 . . ?
C9 C8 H8B 108.4 . . ?
N4 C8 H8B 108.4 . . ?
H8A C8 H8B 107.5 . . ?
C8 C9 C10 112.9(4) . . ?
C8 C9 H9A 109.0 . . ?
C10 C9 H9A 109.0 . . ?
C8 C9 H9B 109.0 . . ?
C10 C9 H9B 109.0 . . ?
H9A C9 H9B 107.8 . . ?
N1 C10 C9 113.6(3) . . ?
N1 C10 H10A 108.8 . . ?
C9 C10 H10A 108.8 . . ?
N1 C10 H10B 108.8 . . ?
C9 C10 H10B 108.8 . . ?
H10A C10 H10B 107.7 . . ?
C12 C11 N1 111.0(4) . . ?
C12 C11 H11A 109.4 . . ?
N1 C11 H11A 109.4 . . ?
C12 C11 H11B 109.4 . . ?
N1 C11 H11B 109.4 . . ?
H11A C11 H11B 108.0 . . ?
C13 C12 C11 176.9(5) . . ?
C12 C13 H13 180.0 . . ?
N2 C14 H14A 109.5 . . ?
N2 C14 H14B 109.5 . . ?
H14A C14 H14B 109.5 . . ?
N2 C14 H14C 109.5 . . ?
H14A C14 H14C 109.5 . . ?
H14B C14 H14C 109.5 . . ?
C17 C16 C15 178.2(5) . . ?
C16 C15 N3 113.4(3) . . ?
C16 C15 H15A 108.9 . . ?
N3 C15 H15A 108.9 . . ?
C16 C15 H15B 108.9 . . ?
N3 C15 H15B 108.9 . . ?
H15A C15 H15B 107.7 . . ?
C16 C17 H17 180.0 . . ?
N4 C18 H18A 109.5 . . ?
N4 C18 H18B 109.5 . . ?
H18A C18 H18B 109.5 . . ?
N4 C18 H18C 109.5 . . ?
H18A C18 H18C 109.5 . . ?
H18B C18 H18C 109.5 . . ?
C1S N1S Cu1 168.6(3) . . ?
N1S C1S C2S 179.2(4) . . ?
C1S C2S H2SA 109.5 . . ?
C1S C2S H2SB 109.5 . . ?
H2SA C2S H2SB 109.5 . . ?
C1S C2S H2SC 109.5 . . ?
H2SA C2S H2SC 109.5 . . ?
H2SB C2S H2SC 109.5 . . ?
O1 Cl1 O3 110.8(2) . . ?
O1 Cl1 O2 109.9(2) . . ?
O3 Cl1 O2 109.26(18) . . ?
O1 Cl1 O4 109.1(2) . . ?
O3 Cl1 O4 109.06(17) . . ?
O2 Cl1 O4 108.70(19) . . ?
Cl1 O1 Cu1 124.9(2) . . ?
O7 Cl2 O8 111.5(4) . . ?
O7 Cl2 O5 107.6(5) . . ?
O8 Cl2 O5 108.1(4) . . ?
O7 Cl2 O6 111.5(3) . . ?
O8 Cl2 O6 111.1(3) . . ?
O5 Cl2 O6 106.8(3) . . ?

loop_
_geom_bond_atom_site_label_1
_geom_bond_atom_site_label_2
_geom_bond_distance
_geom_bond_site_symmetry_2
_geom_bond_publ_flag
Cu1 N2 2.074(3) . ?
Cu1 N4 2.081(3) . ?
Cu1 N3 2.111(3) . ?
Cu1 N1 2.126(3) . ?
Cu1 N1S 2.229(3) . ?
Cu1 O1 3.914(4) . ?
N1 C10 1.467(5) . ?
N1 C11 1.480(5) . ?
N1 C1 1.530(5) . ?
N2 C14 1.480(5) . ?
N2 C3 1.486(5) . ?
N2 C2 1.506(5) . ?
N3 C15 1.484(4) . ?
N3 C5 1.493(4) . ?
N3 C6 1.526(5) . ?
N4 C18 1.470(5) . ?
N4 C7 1.487(5) . ?
N4 C8 1.494(5) . ?
C1 C2 1.442(7) . ?
C1 H1A 0.9900 . ?
C1 H1B 0.9900 . ?
C2 H2A 0.9900 . ?
C2 H2B 0.9900 . ?
C3 C4 1.496(6) . ?
C3 H3A 0.9900 . ?
C3 H3B 0.9900 . ?
C4 C5 1.516(6) . ?
C4 H4A 0.9900 . ?
C4 H4B 0.9900 . ?
C5 H5A 0.9900 . ?
C5 H5B 0.9900 . ?
C6 C7 1.513(6) . ?
C6 H6A 0.9900 . ?
C6 H6B 0.9900 . ?
C7 H7A 0.9900 . ?
C7 H7B 0.9900 . ?
C8 C9 1.493(6) . ?
C8 H8A 0.9900 . ?
C8 H8B 0.9900 . ?
C9 C10 1.494(7) . ?
C9 H9A 0.9900 . ?
C9 H9B 0.9900 . ?
C10 H10A 0.9900 . ?
C10 H10B 0.9900 . ?
C11 C12 1.478(6) . ?
C11 H11A 0.9900 . ?
C11 H11B 0.9900 . ?
C12 C13 1.180(6) . ?
C13 H13 0.9500 . ?
C14 H14A 0.9800 . ?
C14 H14B 0.9800 . ?
C14 H14C 0.9800 . ?
C16 C17 1.180(7) . ?
C16 C15 1.474(6) . ?
C15 H15A 0.9900 . ?
C15 H15B 0.9900 . ?
C17 H17 0.9500 . ?
C18 H18A 0.9800 . ?
C18 H18B 0.9800 . ?
C18 H18C 0.9800 . ?
N1S C1S 1.130(4) . ?
C1S C2S 1.456(5) . ?
C2S H2SA 0.9800 . ?
C2S H2SB 0.9800 . ?
C2S H2SC 0.9800 . ?
Cl1 O1 1.428(3) . ?
Cl1 O3 1.430(3) . ?
Cl1 O2 1.431(3) . ?
Cl1 O4 1.442(3) . ?
Cl2 O7 1.390(4) . ?
Cl2 O8 1.392(4) . ?
Cl2 O5 1.398(5) . ?
Cl2 O6 1.425(3) . ?

loop_
_geom_hbond_atom_site_label_D
_geom_hbond_atom_site_label_H
_geom_hbond_atom_site_label_A
_geom_hbond_distance_DH
_geom_hbond_distance_HA
_geom_hbond_distance_DA
_geom_hbond_angle_DHA
_geom_hbond_site_symmetry_A
_geom_hbond_publ_flag
C2 H2A O2 0.99 2.55 3.381(5) 141.5 2 yes
C2 H2B O4 0.99 2.49 3.475(6) 171.8 . yes
C2S H2SC O5 0.98 2.33 3.104(7) 135.0 2_655 yes
C3 H3B Cl1 0.99 2.99 3.974(4) 176.5 . yes
C3 H3B O2 0.99 2.58 3.502(5) 154.6 . yes
C4 H4A O4 0.99 2.49 3.432(5) 159.9 4_575 yes
C8 H8A O1 0.99 2.42 3.359(6) 157.7 . yes
C10 H10A O4 0.99 2.55 3.502(5) 161.4 . yes
C14 H14B O7 0.98 2.63 3.585(6) 163.5 1_565 yes
C15 H15B N1S 0.99 2.57 3.084(5) 112.2 . yes
C18 H18C O8 0.98 2.52 3.454(7) 159.6 . yes

loop_
_geom_torsion_atom_site_label_1
_geom_torsion_atom_site_label_2
_geom_torsion_atom_site_label_3
_geom_torsion_atom_site_label_4
_geom_torsion
_geom_torsion_site_symmetry_1
_geom_torsion_site_symmetry_2
_geom_torsion_site_symmetry_3
_geom_torsion_site_symmetry_4
_geom_torsion_publ_flag
C10 N1 C1 C2 -83.6(5) . . . . ?
C11 N1 C1 C2 157.7(4) . . . . ?
Cu1 N1 C1 C2 35.0(5) . . . . ?
N1 C1 C2 N2 -55.8(6) . . . . ?
C14 N2 C2 C1 -78.9(5) . . . . ?
C3 N2 C2 C1 163.9(4) . . . . ?
Cu1 N2 C2 C1 44.9(5) . . . . ?
C14 N2 C3 C4 73.3(4) . . . . ?
C2 N2 C3 C4 -168.7(3) . . . . ?
Cu1 N2 C3 C4 -56.2(4) . . . . ?
N2 C3 C4 C5 65.7(4) . . . . ?
C15 N3 C5 C4 -64.4(4) . . . . ?
C6 N3 C5 C4 178.7(3) . . . . ?
Cu1 N3 C5 C4 65.2(3) . . . . ?
C3 C4 C5 N3 -72.0(4) . . . . ?
C15 N3 C6 C7 159.5(3) . . . . ?
C5 N3 C6 C7 -79.9(4) . . . . ?
Cu1 N3 C6 C7 36.4(4) . . . . ?
C18 N4 C7 C6 -73.6(4) . . . . ?
C8 N4 C7 C6 168.8(3) . . . . ?
Cu1 N4 C7 C6 47.3(4) . . . . ?
N3 C6 C7 N4 -58.0(4) . . . . ?
C18 N4 C8 C9 72.1(4) . . . . ?
C7 N4 C8 C9 -169.4(4) . . . . ?
Cu1 N4 C8 C9 -54.9(4) . . . . ?
N4 C8 C9 C10 67.7(5) . . . . ?
C11 N1 C10 C9 -67.7(4) . . . . ?
C1 N1 C10 C9 179.4(4) . . . . ?
Cu1 N1 C10 C9 65.5(4) . . . . ?
C8 C9 C10 N1 -75.1(5) . . . . ?
C10 N1 C11 C12 -50.5(5) . . . . ?
C1 N1 C11 C12 66.5(4) . . . . ?
Cu1 N1 C11 C12 179.5(3) . . . . ?
C5 N3 C15 C16 -54.4(5) . . . . ?
C6 N3 C15 C16 62.7(4) . . . . ?
Cu1 N3 C15 C16 179.2(3) . . . . ?
O3 Cl1 O1 Cu1 -160.41(17) . . . . ?
O2 Cl1 O1 Cu1 78.7(2) . . . . ?
O4 Cl1 O1 Cu1 -40.4(2) . . . . ?
